data_1524042
loop_
_publ_author_name
'Baud, G.'
'Besse, J.P.'
'Smeur, G.'
'Chevalier, R.'

_publ_section_title
;
 Structure de nouvelles Apatites au rhenium contenant des anions
 voluminaux: Ba10 (RE O5)6 X2 (X = Br, I)
;
_journal_name_full 'Materials Research Bulletin'
_journal_page_first 675
_journal_page_last 682
_journal_volume 14
_journal_year 1979
_chemical_formula_sum 'Ba10 H1.23 I0.77 O31.23 Re6'
_chemical_name_systematic 'Ba10 (Re O5)6 I0.77 (O H)1.23'
_space_group_IT_number 185
_symmetry_space_group_name_Hall 'P 6c -2'
_symmetry_space_group_name_H-M 'P 63 c m'
_cell_angle_alpha 90
_cell_angle_beta 90
_cell_angle_gamma 120
_cell_formula_units_Z 1
_cell_length_a 10.932
_cell_length_b 10.932
_cell_length_c 7.776
_cell_volume 804.797
_citation_journal_id_ASTM MRBUAC
_cod_data_source_file Baud_MRBUAC_1979_389.cif
_cod_data_source_block H1.23Ba10I0.77O31.23Re6
_cod_original_cell_volume 804.7966
_cod_original_formula_sum 'H1.23 Ba10 I0.77 O31.23 Re6'
_cod_database_code 1524042

loop_
_symmetry_equiv_pos_as_xyz
x,y,z
x-y,x,z+1/2
-y,x-y,z
-x,-y,z+1/2
-x+y,-x,z
y,-x+y,z+1/2
y,x,z
-x+y,y,z+1/2
-x,-x+y,z
-y,-x,z+1/2
x-y,-y,z
x,x-y,z+1/2

loop_
_atom_site_label
_atom_site_type_symbol
_atom_site_fract_x
_atom_site_fract_y
_atom_site_fract_z
_atom_site_occupancy
_atom_site_U_iso_or_equiv
Ba1 Ba+2 0.6667 0.3333 0.0005 1 0.0
O4 O-2 0 0 0.9693 0.615 0.0
Re1 Re+7 0.3921 0 0.2934 1 0.0
I1 I-1 0 0 0.9693 0.385 0.0
O2 O-2 0.5788 0.1296 0.2562 1 0.0
O1 O-2 0.2956 0 0.1132 1 0.0
Ba2 Ba+2 0.2633 0 0.7393 1 0.0
O3 O-2 0.3878 0.1296 0.4384 1 0.0
